data_4319642
loop_
_publ_author_name
'Guo-Yu Yang'
'Slavi C. Sevov'

_publ_section_title
;
 [Co(en)3][B2P3O11(OH)2]: A Novel Borophosphate Templated by a
 Transition-Metal Complex
;
_journal_name_full 'Inorganic Chemistry'
_journal_page_first 2214
_journal_page_last 2215
_journal_paper_doi 10.1021/ic001397a
_journal_volume 40
_journal_year 2001
_chemical_formula_moiety '[Co(en)3][B2P3O11(OH)2]'
_chemical_formula_sum 'C6 H26 B2 Co N6 O13 P3'
_chemical_formula_weight 563.79
_chemical_melting_point ?
_chemical_name_common 'trisethyelenediaminecobal(III) borophosphate'
_chemical_name_systematic
;
 ?
;
_space_group_IT_number 15
_symmetry_cell_setting monoclinic
_symmetry_space_group_name_Hall '-C 2yc'
_symmetry_space_group_name_H-M 'C 1 2/c 1'
_atom_sites_solution_hydrogens geom
_atom_sites_solution_primary direct
_atom_sites_solution_secondary difmap
_audit_creation_method SHELXL-97
_cell_angle_alpha 90.00
_cell_angle_beta 92.173(3)
_cell_angle_gamma 90.00
_cell_formula_units_Z 4
_cell_length_a 10.6029(6)
_cell_length_b 13.8831(7)
_cell_length_c 12.5583(4)
_cell_measurement_reflns_used 25
_cell_measurement_temperature 293(2)
_cell_measurement_theta_max 17
_cell_measurement_theta_min 14
_cell_volume 1847.27(15)
_computing_cell_refinement CAD4_(Enraf-Nonius,_1977)
_computing_data_collection CAD4_(Enraf-Nonius,_1977)
_computing_data_reduction SDS_Package_(Enraf-Nonius,_1985)
_computing_molecular_graphics 'SHELXTL (Siemens, 1994)'
_computing_publication_material 'SHELXTL (Siemens, 1994)'
_computing_structure_refinement 'SHELXL-97 (Sheldrick, 1997)'
_computing_structure_solution 'SHELXS-97 (Sheldrick, 1990)'
_diffrn_ambient_temperature 293(2)
_diffrn_measured_fraction_theta_full 1.000
_diffrn_measured_fraction_theta_max 1.000
_diffrn_measurement_device_type Enraf_Nonius_CAD4
_diffrn_measurement_method omega-2theta
_diffrn_radiation_monochromator graphite
_diffrn_radiation_source 'fine-focus sealed tube'
_diffrn_radiation_type MoK\a
_diffrn_radiation_wavelength 0.71073
_diffrn_reflns_av_R_equivalents 0.0328
_diffrn_reflns_av_sigmaI/netI 0.0346
_diffrn_reflns_limit_h_max 12
_diffrn_reflns_limit_h_min 0
_diffrn_reflns_limit_k_max 16
_diffrn_reflns_limit_k_min 0
_diffrn_reflns_limit_l_max 14
_diffrn_reflns_limit_l_min -14
_diffrn_reflns_number 1723
_diffrn_reflns_theta_full 24.96
_diffrn_reflns_theta_max 24.96
_diffrn_reflns_theta_min 2.42
_diffrn_standards_decay_% none
_diffrn_standards_interval_count 200
_diffrn_standards_interval_time 120
_diffrn_standards_number 3
_exptl_absorpt_coefficient_mu 1.273
_exptl_absorpt_correction_type none
_exptl_crystal_colour yellow
_exptl_crystal_density_diffrn 2.027
_exptl_crystal_density_meas ?
_exptl_crystal_density_method 'not measured'
_exptl_crystal_description irregular
_exptl_crystal_F_000 1160
_exptl_crystal_size_max 0.20
_exptl_crystal_size_mid 0.14
_exptl_crystal_size_min 0.06
_refine_diff_density_max 0.452
_refine_diff_density_min -0.465
_refine_diff_density_rms 0.094
_refine_ls_extinction_method none
_refine_ls_goodness_of_fit_ref 1.082
_refine_ls_hydrogen_treatment mixed
_refine_ls_matrix_type full
_refine_ls_number_parameters 194
_refine_ls_number_reflns 1630
_refine_ls_number_restraints 0
_refine_ls_restrained_S_all 1.082
_refine_ls_R_factor_all 0.0399
_refine_ls_R_factor_gt 0.0324
_refine_ls_shift/su_max 0.001
_refine_ls_shift/su_mean 0.000
_refine_ls_structure_factor_coef Fsqd
_refine_ls_weighting_details 'calc w=1/[\s^2^(Fo^2^)+(0.0647P)^2^+1.2823P] where P=(Fo^2^+2Fc^2^)/3'
_refine_ls_weighting_scheme calc
_refine_ls_wR_factor_gt 0.0942
_refine_ls_wR_factor_ref 0.0998
_reflns_number_gt 1415
_reflns_number_total 1630
_reflns_threshold_expression >2sigma(I)
_cod_data_source_file ic001397a.cif
_cod_data_source_block sl1009
_cod_depositor_comments
;
The following automatic conversions were performed:

'_chemical_melting_point' value 'not measured' was changed to '?' -
the value is undefined or not given.

Automatic conversion script
Id: cif_fix_values 1569 2011-02-09 13:29:24Z adriana 

The following automatic conversions were performed:

'_symmetry_cell_setting' value 'Monoclinic' changed to 'monoclinic'
according to the built-in table from CIF Core dictionary named
'cif_core.dic' version 2.4.1 from 2010-06-29.

Automatic conversion script
Id: cif_fix_values 1646 2011-03-28 12:23:43Z adriana 

The following automatic conversions were performed:

'_exptl_crystal_density_meas' value 'not measured' was changed to '?'
- the value is perceived as not measured.

Automatic conversion script
Id: cif_fix_values 3008 2015-01-20 13:52:24Z robertas 
;
_cod_database_code 4319642

loop_
_symmetry_equiv_pos_as_xyz
'x, y, z'
'-x, y, -z+1/2'
'x+1/2, y+1/2, z'
'-x+1/2, y+1/2, -z+1/2'
'-x, -y, -z'
'x, -y, z-1/2'
'-x+1/2, -y+1/2, -z'
'x+1/2, -y+1/2, z-1/2'

loop_
_atom_site_label
_atom_site_type_symbol
_atom_site_fract_x
_atom_site_fract_y
_atom_site_fract_z
_atom_site_U_iso_or_equiv
_atom_site_adp_type
_atom_site_occupancy
_atom_site_symmetry_multiplicity
_atom_site_calc_flag
_atom_site_refinement_flags
_atom_site_disorder_assembly
_atom_site_disorder_group
Co Co 0.0000 0.14597(4) 0.7500 0.0119(2) Uani 1 2 d S . .
P1 P 0.31143(7) -0.03868(5) 1.00522(6) 0.0129(2) Uani 1 1 d . . .
P2 P 0.5000 0.15853(7) 0.7500 0.0126(3) Uani 1 2 d S . .
B B 0.5137(3) 0.0117(2) 1.1520(3) 0.0126(7) Uani 1 1 d . . .
O1 O 0.44455(19) 0.08958(14) 0.83543(16) 0.0156(5) Uani 1 1 d . . .
O2 O 0.3954(2) 0.21876(15) 0.69920(18) 0.0202(5) Uani 1 1 d . . .
O3 O 0.2740(2) -0.13815(18) 1.0516(2) 0.0237(6) Uani 1 1 d . . .
H3 H 0.318(5) -0.156(3) 1.094(4) 0.040(14) Uiso 1 1 d . . .
O4 O 0.3912(2) -0.06313(15) 0.90898(17) 0.0209(5) Uani 1 1 d . . .
O5 O 0.0000 0.4395(2) 0.7500 0.0148(6) Uani 1 2 d S . .
O6 O 0.3898(2) 0.01686(16) 1.08989(18) 0.0235(5) Uani 1 1 d . . .
O7 O 0.1944(2) 0.01508(18) 0.97522(19) 0.0243(5) Uani 1 1 d . . .
N1 N 0.1257(3) 0.0424(2) 0.7548(2) 0.0199(6) Uani 1 1 d . . .
H1A H 0.181(4) 0.055(3) 0.716(4) 0.034(12) Uiso 1 1 d . . .
H1B H 0.161(3) 0.037(3) 0.822(3) 0.025(10) Uiso 1 1 d . . .
C1 C 0.0640(4) -0.0504(2) 0.7260(3) 0.0294(8) Uani 1 1 d . . .
H1C H 0.117(4) -0.105(3) 0.752(4) 0.043(12) Uiso 1 1 d . . .
H1D H 0.049(3) -0.058(3) 0.655(3) 0.024(10) Uiso 1 1 d . . .
N2 N -0.0050(3) 0.1487(2) 0.9059(2) 0.0172(6) Uani 1 1 d . . .
H2A H -0.077(5) 0.148(3) 0.931(4) 0.044(13) Uiso 1 1 d . . .
H2B H 0.027(4) 0.104(3) 0.936(4) 0.037(12) Uiso 1 1 d . . .
C2 C 0.0582(3) 0.2375(2) 0.9459(3) 0.0221(7) Uani 1 1 d . . .
H2C H 0.078(3) 0.232(2) 1.021(3) 0.016(8) Uiso 1 1 d . . .
H2D H -0.006(4) 0.288(3) 0.929(4) 0.045(12) Uiso 1 1 d . . .
N3 N 0.1310(3) 0.2460(2) 0.7667(2) 0.0182(6) Uani 1 1 d . . .
H3A H 0.190(4) 0.232(3) 0.727(3) 0.021(10) Uiso 1 1 d . . .
H3B H 0.091(4) 0.293(3) 0.742(3) 0.036(12) Uiso 1 1 d . . .
C3 C 0.1731(3) 0.2513(2) 0.8815(3) 0.0206(7) Uani 1 1 d . . .
H3C H 0.231(4) 0.197(3) 0.898(3) 0.025(10) Uiso 1 1 d . . .
H3D H 0.206(3) 0.310(3) 0.894(3) 0.021(9) Uiso 1 1 d . . .

loop_
_atom_site_aniso_label
_atom_site_aniso_U_11
_atom_site_aniso_U_22
_atom_site_aniso_U_33
_atom_site_aniso_U_23
_atom_site_aniso_U_13
_atom_site_aniso_U_12
Co 0.0105(3) 0.0122(3) 0.0131(3) 0.000 0.0008(2) 0.000
P1 0.0105(4) 0.0178(4) 0.0104(4) 0.0015(3) 0.0007(3) 0.0005(3)
P2 0.0142(5) 0.0101(5) 0.0133(5) 0.000 -0.0012(4) 0.000
B 0.0132(16) 0.0122(15) 0.0125(16) 0.0000(13) 0.0004(13) 0.0009(12)
O1 0.0193(11) 0.0114(10) 0.0165(11) -0.0007(8) 0.0059(9) 0.0007(8)
O2 0.0232(12) 0.0153(10) 0.0217(12) -0.0018(9) -0.0057(9) 0.0061(9)
O3 0.0162(12) 0.0296(14) 0.0253(13) 0.0138(11) 0.0004(10) -0.0061(10)
O4 0.0293(12) 0.0157(11) 0.0185(11) 0.0006(9) 0.0122(9) -0.0027(9)
O5 0.0237(16) 0.0105(14) 0.0102(14) 0.000 0.0021(12) 0.000
O6 0.0226(12) 0.0242(12) 0.0231(12) -0.0059(10) -0.0088(10) 0.0050(10)
O7 0.0154(11) 0.0314(13) 0.0257(12) 0.0037(10) -0.0026(9) 0.0076(10)
N1 0.0205(14) 0.0196(14) 0.0200(15) 0.0029(12) 0.0069(12) 0.0053(11)
C1 0.043(2) 0.0163(16) 0.029(2) -0.0017(15) 0.0056(17) 0.0072(16)
N2 0.0137(13) 0.0189(14) 0.0190(14) 0.0019(11) 0.0009(11) 0.0011(11)
C2 0.0219(17) 0.0236(17) 0.0204(18) -0.0070(14) -0.0031(14) 0.0008(14)
N3 0.0148(13) 0.0174(14) 0.0224(15) -0.0002(11) 0.0021(12) 0.0025(11)
C3 0.0169(15) 0.0187(16) 0.0257(18) -0.0043(14) -0.0049(13) -0.0038(14)

loop_
_atom_type_symbol
_atom_type_description
_atom_type_scat_dispersion_real
_atom_type_scat_dispersion_imag
_atom_type_scat_source
C C 0.0033 0.0016 'International Tables Vol C Tables 4.2.6.8 and 6.1.1.4'
H H 0.0000 0.0000 'International Tables Vol C Tables 4.2.6.8 and 6.1.1.4'
B B 0.0013 0.0007 'International Tables Vol C Tables 4.2.6.8 and 6.1.1.4'
N N 0.0061 0.0033 'International Tables Vol C Tables 4.2.6.8 and 6.1.1.4'
O O 0.0106 0.0060 'International Tables Vol C Tables 4.2.6.8 and 6.1.1.4'
P P 0.1023 0.0942 'International Tables Vol C Tables 4.2.6.8 and 6.1.1.4'
Co Co 0.3494 0.9721 'International Tables Vol C Tables 4.2.6.8 and 6.1.1.4'

loop_
_geom_angle_atom_site_label_1
_geom_angle_atom_site_label_2
_geom_angle_atom_site_label_3
_geom_angle
_geom_angle_site_symmetry_1
_geom_angle_site_symmetry_3
_geom_angle_publ_flag
N1 Co N1 85.62(17) 2_556 . ?
N1 Co N2 91.58(13) 2_556 2_556 ?
N1 Co N2 90.07(12) . 2_556 ?
N1 Co N2 90.07(12) 2_556 . ?
N1 Co N2 91.58(13) . . ?
N2 Co N2 177.75(16) 2_556 . ?
N1 Co N3 92.17(13) 2_556 2_556 ?
N1 Co N3 175.21(12) . 2_556 ?
N2 Co N3 85.73(11) 2_556 2_556 ?
N2 Co N3 92.68(12) . 2_556 ?
N1 Co N3 175.21(12) 2_556 . ?
N1 Co N3 92.17(13) . . ?
N2 Co N3 92.68(12) 2_556 . ?
N2 Co N3 85.73(11) . . ?
N3 Co N3 90.33(18) 2_556 . ?
O7 P1 O6 110.44(13) . . ?
O7 P1 O4 113.00(13) . . ?
O6 P1 O4 110.85(13) . . ?
O7 P1 O3 108.58(14) . . ?
O6 P1 O3 109.03(14) . . ?
O4 P1 O3 104.70(13) . . ?
O2 P2 O2 112.78(18) . 2_656 ?
O2 P2 O1 109.78(12) . . ?
O2 P2 O1 109.70(11) 2_656 . ?
O2 P2 O1 109.70(11) . 2_656 ?
O2 P2 O1 109.78(12) 2_656 2_656 ?
O1 P2 O1 104.79(16) . 2_656 ?
O5 B O4 108.3(2) 7_557 5_657 ?
O5 B O1 113.7(2) 7_557 5_657 ?
O4 B O1 108.0(2) 5_657 5_657 ?
O5 B O6 108.1(2) 7_557 . ?
O4 B O6 108.0(2) 5_657 . ?
O1 B O6 110.6(2) 5_657 . ?
B O1 P2 122.28(19) 5_657 . ?
P1 O3 H3 114(4) . . ?
B O4 P1 135.1(2) 5_657 . ?
B O5 B 122.8(3) 8_455 7_557 ?
B O6 P1 140.9(2) . . ?
C1 N1 Co 109.7(2) . . ?
C1 N1 H1A 112(3) . . ?
Co N1 H1A 109(3) . . ?
C1 N1 H1B 108(2) . . ?
Co N1 H1B 110(2) . . ?
H1A N1 H1B 108(4) . . ?
N1 C1 C1 107.4(2) . 2_556 ?
N1 C1 H1C 110(3) . . ?
C1 C1 H1C 112(3) 2_556 . ?
N1 C1 H1D 114(2) . . ?
C1 C1 H1D 105(2) 2_556 . ?
H1C C1 H1D 108(3) . . ?
C2 N2 Co 109.0(2) . . ?
C2 N2 H2A 107(3) . . ?
Co N2 H2A 116(3) . . ?
C2 N2 H2B 108(3) . . ?
Co N2 H2B 115(3) . . ?
H2A N2 H2B 101(4) . . ?
N2 C2 C3 106.8(3) . . ?
N2 C2 H2C 110(2) . . ?
C3 C2 H2C 113(2) . . ?
N2 C2 H2D 102(3) . . ?
C3 C2 H2D 111(3) . . ?
H2C C2 H2D 113(3) . . ?
C3 N3 Co 108.7(2) . . ?
C3 N3 H3A 113(3) . . ?
Co N3 H3A 108(3) . . ?
C3 N3 H3B 117(3) . . ?
Co N3 H3B 100(3) . . ?
H3A N3 H3B 110(4) . . ?
N3 C3 C2 107.1(3) . . ?
N3 C3 H3C 109(2) . . ?
C2 C3 H3C 107(2) . . ?
N3 C3 H3D 108(2) . . ?
C2 C3 H3D 110(2) . . ?
H3C C3 H3D 115(3) . . ?

loop_
_geom_bond_atom_site_label_1
_geom_bond_atom_site_label_2
_geom_bond_distance
_geom_bond_site_symmetry_2
_geom_bond_publ_flag
Co N1 1.960(3) 2_556 ?
Co N1 1.961(3) . ?
Co N2 1.961(3) 2_556 ?
Co N2 1.961(3) . ?
Co N3 1.969(3) 2_556 ?
Co N3 1.969(3) . ?
P1 O7 1.484(2) . ?
P1 O6 1.533(2) . ?
P1 O4 1.539(2) . ?
P1 O3 1.556(2) . ?
P2 O2 1.511(2) . ?
P2 O2 1.511(2) 2_656 ?
P2 O1 1.569(2) . ?
P2 O1 1.569(2) 2_656 ?
B O5 1.417(4) 7_557 ?
B O4 1.474(4) 5_657 ?
B O1 1.480(4) 5_657 ?
B O6 1.504(4) . ?
O1 B 1.480(4) 5_657 ?
O3 H3 0.74(5) . ?
O4 B 1.474(4) 5_657 ?
O5 B 1.417(4) 8_455 ?
O5 B 1.417(4) 7_557 ?
N1 C1 1.484(4) . ?
N1 H1A 0.79(5) . ?
N1 H1B 0.91(4) . ?
C1 C1 1.506(8) 2_556 ?
C1 H1C 0.99(5) . ?
C1 H1D 0.90(4) . ?
N2 C2 1.481(4) . ?
N2 H2A 0.84(5) . ?
N2 H2B 0.80(5) . ?
C2 C3 1.501(5) . ?
C2 H2C 0.96(4) . ?
C2 H2D 0.99(5) . ?
N3 C3 1.495(4) . ?
N3 H3A 0.84(4) . ?
N3 H3B 0.83(4) . ?
C3 H3C 0.99(4) . ?
C3 H3D 0.89(4) . ?
